data_7005819
loop_
_publ_author_name
'Goodwin, Jocelyn M.'
'Chiang, Pin-Chieh'
'Brynda, Marcin'
'Penkina, Katerina'
'Olmstead, Marilyn M.'
'Patten, Timothy E.'

_publ_section_title
;
 Asymmetric dinuclear copper(I) complexes of
 bis-(2-(2-pyridyl)ethyl)-2-(N-toluenesulfonylamino)ethylamine with
 short copper-copper distances.
;
_journal_issue 28
_journal_name_full 'Dalton transactions (Cambridge, England : 2003)'
_journal_page_first 3086
_journal_page_last 3092
_journal_paper_doi 10.1039/b705684b
_journal_year 2007
_chemical_formula_moiety 'C23 H27 Cl Cu2 N4 O2 S'
_chemical_formula_sum 'C23 H27 Cl Cu2 N4 O2 S'
_chemical_formula_weight 586.08
_chemical_name_common 'Cu(PETAEA)CuCl, Compound 1'
_chemical_name_systematic
;
?
;
_space_group_IT_number 2
_symmetry_cell_setting triclinic
_symmetry_space_group_name_Hall '-P 1'
_symmetry_space_group_name_H-M 'P -1'
_atom_sites_solution_hydrogens geom
_atom_sites_solution_primary direct
_atom_sites_solution_secondary difmap
_audit_creation_method SHELXL-97
_cell_angle_alpha 68.776(3)
_cell_angle_beta 84.102(3)
_cell_angle_gamma 87.524(3)
_cell_formula_units_Z 2
_cell_length_a 9.1111(6)
_cell_length_b 10.8627(7)
_cell_length_c 13.4127(9)
_cell_measurement_reflns_used 870
_cell_measurement_temperature 93(2)
_cell_measurement_theta_max 20.0
_cell_measurement_theta_min 2.7
_cell_volume 1230.85(14)
_computing_cell_refinement 'SMART 5.054'
_computing_data_collection 'SMART 5.054 (Bruker, 2002)'
_computing_data_reduction 'SAINT 6.36A (Bruker, 2002)'
_computing_molecular_graphics 'SHELXTL 5.1, XP (Sheldrick, 1994)'
_computing_publication_material SHELXL-97
_computing_structure_refinement 'SHELXL-97 (Sheldrick, 1997)'
_computing_structure_solution 'SHELXS-97 (Sheldrick, 1990)'
_diffrn_ambient_temperature 93(2)
_diffrn_detector_area_resol_mean 8.3
_diffrn_measured_fraction_theta_full 0.998
_diffrn_measured_fraction_theta_max 0.998
_diffrn_measurement_device_type 'Bruker SMART 1000'
_diffrn_measurement_method \w
_diffrn_radiation_monochromator graphite
_diffrn_radiation_source 'normal-focus sealed tube'
_diffrn_radiation_type MoK\a
_diffrn_radiation_wavelength 0.71073
_diffrn_reflns_av_R_equivalents 0.0232
_diffrn_reflns_av_sigmaI/netI 0.0253
_diffrn_reflns_limit_h_max 11
_diffrn_reflns_limit_h_min -11
_diffrn_reflns_limit_k_max 14
_diffrn_reflns_limit_k_min -12
_diffrn_reflns_limit_l_max 17
_diffrn_reflns_limit_l_min -17
_diffrn_reflns_number 13798
_diffrn_reflns_theta_full 27.48
_diffrn_reflns_theta_max 27.48
_diffrn_reflns_theta_min 1.64
_diffrn_standards_number 0
_exptl_absorpt_coefficient_mu 1.949
_exptl_absorpt_correction_T_max 0.892
_exptl_absorpt_correction_T_min 0.557
_exptl_absorpt_correction_type multi-scan
_exptl_absorpt_process_details 'SADABS 2.10 (Sheldrick, 2003)'
_exptl_crystal_colour pale-yellow
_exptl_crystal_density_diffrn 1.581
_exptl_crystal_density_method 'not measured'
_exptl_crystal_description needle
_exptl_crystal_F_000 600
_exptl_crystal_size_max 0.34
_exptl_crystal_size_mid 0.10
_exptl_crystal_size_min 0.06
_refine_diff_density_max 0.503
_refine_diff_density_min -0.321
_refine_diff_density_rms 0.067
_refine_ls_extinction_method none
_refine_ls_goodness_of_fit_ref 1.043
_refine_ls_hydrogen_treatment constr
_refine_ls_matrix_type full
_refine_ls_number_parameters 299
_refine_ls_number_reflns 5612
_refine_ls_number_restraints 0
_refine_ls_restrained_S_all 1.043
_refine_ls_R_factor_all 0.0307
_refine_ls_R_factor_gt 0.0241
_refine_ls_shift/su_max 0.003
_refine_ls_shift/su_mean 0.000
_refine_ls_structure_factor_coef Fsqd
_refine_ls_weighting_details 'calc w=1/[\s^2^(Fo^2^)+(0.0289P)^2^+0.8878P] where P=(Fo^2^+2Fc^2^)/3'
_refine_ls_weighting_scheme calc
_refine_ls_wR_factor_gt 0.0599
_refine_ls_wR_factor_ref 0.0646
_reflns_number_gt 4922
_reflns_number_total 5612
_reflns_threshold_expression I>2\s(I)
_cod_data_source_file b705684b.txt
_cod_data_source_block mn1530
_cod_original_cell_volume 1230.86(14)
_cod_database_code 7005819

loop_
_symmetry_equiv_pos_as_xyz
'x, y, z'
'-x, -y, -z'

loop_
_atom_site_label
_atom_site_type_symbol
_atom_site_fract_x
_atom_site_fract_y
_atom_site_fract_z
_atom_site_U_iso_or_equiv
_atom_site_adp_type
_atom_site_occupancy
_atom_site_symmetry_multiplicity
_atom_site_calc_flag
_atom_site_refinement_flags
_atom_site_disorder_assembly
_atom_site_disorder_group
Cu1 Cu 0.38196(2) 0.44554(2) 0.314772(17) 0.01310(6) Uani 1 1 d . . .
Cu2 Cu 0.64892(2) 0.43856(2) 0.210555(17) 0.01446(6) Uani 1 1 d . . .
Cl1 Cl 0.79783(5) 0.28374(4) 0.21358(4) 0.02130(10) Uani 1 1 d . . .
S1 S 0.58122(5) 0.70150(4) 0.22396(3) 0.01385(9) Uani 1 1 d . . .
O1 O 0.46571(14) 0.79175(13) 0.23637(11) 0.0199(3) Uani 1 1 d . . .
O2 O 0.66779(14) 0.63780(13) 0.31352(10) 0.0182(3) Uani 1 1 d . . .
N1 N 0.37824(16) 0.25539(14) 0.40354(12) 0.0151(3) Uani 1 1 d . . .
N2 N 0.25641(16) 0.44765(14) 0.18541(12) 0.0142(3) Uani 1 1 d . . .
N3 N 0.23660(16) 0.54475(14) 0.38659(12) 0.0149(3) Uani 1 1 d . . .
N4 N 0.51813(16) 0.58518(14) 0.19235(12) 0.0131(3) Uani 1 1 d . . .
C1 C 0.3713(2) 0.21654(18) 0.51160(15) 0.0190(4) Uani 1 1 d . . .
H1 H 0.3948 0.2789 0.5420 0.023 Uiso 1 1 calc R . .
C2 C 0.3317(2) 0.0909(2) 0.57999(16) 0.0266(4) Uani 1 1 d . . .
H2 H 0.3287 0.0674 0.6556 0.032 Uiso 1 1 calc R . .
C3 C 0.2965(3) -0.0002(2) 0.53602(18) 0.0350(5) Uani 1 1 d . . .
H3 H 0.2679 -0.0873 0.5810 0.042 Uiso 1 1 calc R . .
C4 C 0.3038(3) 0.0381(2) 0.42545(17) 0.0297(5) Uani 1 1 d . . .
H4 H 0.2805 -0.0232 0.3939 0.036 Uiso 1 1 calc R . .
C5 C 0.3451(2) 0.16636(18) 0.36008(15) 0.0184(4) Uani 1 1 d . . .
C6 C 0.3510(2) 0.21212(18) 0.23951(15) 0.0181(4) Uani 1 1 d . . .
H6A H 0.3436 0.1342 0.2186 0.022 Uiso 1 1 calc R . .
H6B H 0.4479 0.2536 0.2083 0.022 Uiso 1 1 calc R . .
C7 C 0.2284(2) 0.31122(18) 0.19114(15) 0.0181(4) Uani 1 1 d . . .
H7A H 0.2179 0.3132 0.1178 0.022 Uiso 1 1 calc R . .
H7B H 0.1338 0.2802 0.2351 0.022 Uiso 1 1 calc R . .
C8 C 0.11514(19) 0.52010(18) 0.18461(14) 0.0166(4) Uani 1 1 d . . .
H8A H 0.0486 0.4953 0.1411 0.020 Uiso 1 1 calc R . .
H8B H 0.1337 0.6161 0.1503 0.020 Uiso 1 1 calc R . .
C9 C 0.0391(2) 0.49056(19) 0.29817(14) 0.0173(4) Uani 1 1 d . . .
H9A H -0.0678 0.5089 0.2929 0.021 Uiso 1 1 calc R . .
H9B H 0.0508 0.3952 0.3400 0.021 Uiso 1 1 calc R . .
C10 C 0.09616(19) 0.56823(17) 0.35935(14) 0.0151(3) Uani 1 1 d . . .
C11 C 0.0057(2) 0.65855(18) 0.38868(15) 0.0189(4) Uani 1 1 d . . .
H11 H -0.0913 0.6760 0.3667 0.023 Uiso 1 1 calc R . .
C12 C 0.0583(2) 0.72285(18) 0.45016(15) 0.0212(4) Uani 1 1 d . . .
H12 H -0.0015 0.7859 0.4696 0.025 Uiso 1 1 calc R . .
C13 C 0.1990(2) 0.69388(18) 0.48273(15) 0.0201(4) Uani 1 1 d . . .
H13 H 0.2359 0.7333 0.5278 0.024 Uiso 1 1 calc R . .
C14 C 0.2846(2) 0.60617(18) 0.44810(14) 0.0173(4) Uani 1 1 d . . .
H14 H 0.3822 0.5883 0.4688 0.021 Uiso 1 1 calc R . .
C15 C 0.3545(2) 0.51719(17) 0.08790(14) 0.0153(3) Uani 1 1 d . . .
H15A H 0.2961 0.5490 0.0250 0.018 Uiso 1 1 calc R . .
H15B H 0.4304 0.4548 0.0757 0.018 Uiso 1 1 calc R . .
C16 C 0.42971(19) 0.63365(17) 0.09824(14) 0.0150(3) Uani 1 1 d . . .
H16A H 0.4948 0.6785 0.0321 0.018 Uiso 1 1 calc R . .
H16B H 0.3546 0.6981 0.1078 0.018 Uiso 1 1 calc R . .
C17 C 0.70284(19) 0.79421(17) 0.11173(14) 0.0146(3) Uani 1 1 d . . .
C18 C 0.6672(2) 0.92351(19) 0.05089(16) 0.0218(4) Uani 1 1 d . . .
H18 H 0.5813 0.9646 0.0716 0.026 Uiso 1 1 calc R . .
C19 C 0.7587(2) 0.99253(19) -0.04084(17) 0.0247(4) Uani 1 1 d . . .
H19 H 0.7332 1.0803 -0.0832 0.030 Uiso 1 1 calc R . .
C20 C 0.8867(2) 0.93536(18) -0.07158(15) 0.0184(4) Uani 1 1 d . . .
C21 C 0.9222(2) 0.80639(18) -0.00759(15) 0.0168(4) Uani 1 1 d . . .
H21 H 1.0104 0.7665 -0.0262 0.020 Uiso 1 1 calc R . .
C22 C 0.8305(2) 0.73538(17) 0.08297(14) 0.0158(3) Uani 1 1 d . . .
H22 H 0.8550 0.6471 0.1249 0.019 Uiso 1 1 calc R . .
C23 C 0.9835(2) 1.0098(2) -0.17201(16) 0.0253(4) Uani 1 1 d . . .
H23A H 0.9234 1.0739 -0.2237 0.038 Uiso 1 1 calc R . .
H23B H 1.0294 0.9475 -0.2037 0.038 Uiso 1 1 calc R . .
H23C H 1.0604 1.0563 -0.1539 0.038 Uiso 1 1 calc R . .

loop_
_atom_site_aniso_label
_atom_site_aniso_U_11
_atom_site_aniso_U_22
_atom_site_aniso_U_33
_atom_site_aniso_U_23
_atom_site_aniso_U_13
_atom_site_aniso_U_12
Cu1 0.01378(11) 0.01360(11) 0.01222(11) -0.00483(8) -0.00129(8) -0.00159(8)
Cu2 0.01347(11) 0.01393(11) 0.01578(12) -0.00518(8) -0.00132(8) 0.00055(8)
Cl1 0.0192(2) 0.0181(2) 0.0252(2) -0.00694(18) -0.00065(18) 0.00423(16)
S1 0.0134(2) 0.0145(2) 0.0145(2) -0.00633(16) -0.00003(16) -0.00146(15)
O1 0.0182(7) 0.0182(6) 0.0245(7) -0.0102(5) 0.0028(5) 0.0001(5)
O2 0.0191(7) 0.0217(6) 0.0146(6) -0.0071(5) -0.0027(5) -0.0017(5)
N1 0.0153(7) 0.0151(7) 0.0154(7) -0.0060(6) -0.0012(6) -0.0002(6)
N2 0.0138(7) 0.0159(7) 0.0128(7) -0.0055(6) 0.0005(6) -0.0021(6)
N3 0.0150(7) 0.0159(7) 0.0131(7) -0.0049(6) 0.0008(6) -0.0013(6)
N4 0.0131(7) 0.0132(7) 0.0130(7) -0.0046(6) -0.0018(6) -0.0003(5)
C1 0.0226(10) 0.0188(9) 0.0169(9) -0.0076(7) -0.0029(7) -0.0006(7)
C2 0.0400(12) 0.0222(10) 0.0151(9) -0.0038(8) -0.0015(8) -0.0034(9)
C3 0.0606(16) 0.0179(10) 0.0225(11) -0.0016(8) -0.0019(10) -0.0115(10)
C4 0.0497(14) 0.0174(9) 0.0230(11) -0.0078(8) -0.0023(9) -0.0079(9)
C5 0.0214(9) 0.0169(9) 0.0177(9) -0.0071(7) -0.0015(7) -0.0002(7)
C6 0.0234(10) 0.0162(8) 0.0164(9) -0.0082(7) -0.0001(7) -0.0029(7)
C7 0.0204(9) 0.0200(9) 0.0161(9) -0.0084(7) -0.0017(7) -0.0050(7)
C8 0.0138(8) 0.0228(9) 0.0135(8) -0.0068(7) -0.0021(7) -0.0006(7)
C9 0.0136(8) 0.0233(9) 0.0151(9) -0.0072(7) 0.0001(7) -0.0023(7)
C10 0.0157(8) 0.0163(8) 0.0105(8) -0.0021(7) 0.0022(6) -0.0021(7)
C11 0.0175(9) 0.0186(9) 0.0158(9) -0.0016(7) 0.0017(7) 0.0013(7)
C12 0.0281(10) 0.0150(8) 0.0182(9) -0.0053(7) 0.0057(8) 0.0007(7)
C13 0.0279(10) 0.0171(9) 0.0159(9) -0.0075(7) 0.0035(7) -0.0049(7)
C14 0.0183(9) 0.0193(9) 0.0136(8) -0.0054(7) 0.0007(7) -0.0043(7)
C15 0.0155(8) 0.0191(8) 0.0116(8) -0.0058(7) 0.0000(6) -0.0030(7)
C16 0.0140(8) 0.0164(8) 0.0133(8) -0.0035(7) -0.0018(7) -0.0007(6)
C17 0.0144(8) 0.0150(8) 0.0149(8) -0.0056(7) -0.0018(7) -0.0028(6)
C18 0.0186(9) 0.0172(9) 0.0275(10) -0.0067(8) 0.0007(8) 0.0021(7)
C19 0.0267(11) 0.0147(9) 0.0264(11) -0.0002(8) -0.0016(8) 0.0008(8)
C20 0.0218(9) 0.0175(9) 0.0165(9) -0.0059(7) -0.0022(7) -0.0070(7)
C21 0.0142(8) 0.0193(9) 0.0179(9) -0.0081(7) -0.0001(7) -0.0011(7)
C22 0.0159(9) 0.0135(8) 0.0174(9) -0.0047(7) -0.0017(7) -0.0006(7)
C23 0.0305(11) 0.0220(10) 0.0195(10) -0.0031(8) 0.0027(8) -0.0077(8)

loop_
_atom_type_symbol
_atom_type_description
_atom_type_scat_dispersion_real
_atom_type_scat_dispersion_imag
_atom_type_scat_source
C C 0.0033 0.0016 'International Tables Vol C Tables 4.2.6.8 and 6.1.1.4'
H H 0.0000 0.0000 'International Tables Vol C Tables 4.2.6.8 and 6.1.1.4'
N N 0.0061 0.0033 'International Tables Vol C Tables 4.2.6.8 and 6.1.1.4'
O O 0.0106 0.0060 'International Tables Vol C Tables 4.2.6.8 and 6.1.1.4'
Cu Cu 0.3201 1.2651 'International Tables Vol C Tables 4.2.6.8 and 6.1.1.4'
S S 0.1246 0.1234 'International Tables Vol C Tables 4.2.6.8 and 6.1.1.4'
Cl Cl 0.1484 0.1585 'International Tables Vol C Tables 4.2.6.8 and 6.1.1.4'

loop_
_geom_angle_atom_site_label_1
_geom_angle_atom_site_label_2
_geom_angle_atom_site_label_3
_geom_angle
_geom_angle_site_symmetry_1
_geom_angle_site_symmetry_3
_geom_angle_publ_flag
N1 Cu1 N3 109.29(6) . . ?
N1 Cu1 N4 140.05(6) . . ?
N3 Cu1 N4 108.60(6) . . ?
N1 Cu1 N2 100.75(6) . . ?
N3 Cu1 N2 99.48(6) . . ?
N4 Cu1 N2 85.04(5) . . ?
N1 Cu1 Cu2 95.31(4) . . ?
N3 Cu1 Cu2 147.84(4) . . ?
N4 Cu1 Cu2 44.76(4) . . ?
N2 Cu1 Cu2 95.77(4) . . ?
N4 Cu2 Cl1 174.18(5) . . ?
N4 Cu2 Cu1 51.43(4) . . ?
Cl1 Cu2 Cu1 132.872(16) . . ?
O2 S1 O1 117.83(8) . . ?
O2 S1 N4 106.49(8) . . ?
O1 S1 N4 111.67(8) . . ?
O2 S1 C17 108.12(8) . . ?
O1 S1 C17 106.27(8) . . ?
N4 S1 C17 105.80(8) . . ?
C1 N1 C5 118.36(15) . . ?
C1 N1 Cu1 119.84(12) . . ?
C5 N1 Cu1 119.71(12) . . ?
C15 N2 C8 110.27(14) . . ?
C15 N2 C7 109.95(14) . . ?
C8 N2 C7 109.85(14) . . ?
C15 N2 Cu1 103.30(10) . . ?
C8 N2 Cu1 112.10(11) . . ?
C7 N2 Cu1 111.20(11) . . ?
C14 N3 C10 118.10(16) . . ?
C14 N3 Cu1 120.49(12) . . ?
C10 N3 Cu1 120.54(12) . . ?
C16 N4 S1 113.83(11) . . ?
C16 N4 Cu2 120.19(11) . . ?
S1 N4 Cu2 114.28(8) . . ?
C16 N4 Cu1 105.04(10) . . ?
S1 N4 Cu1 115.63(8) . . ?
Cu2 N4 Cu1 83.81(5) . . ?
N1 C1 C2 123.32(17) . . ?
N1 C1 H1 118.3 . . ?
C2 C1 H1 118.3 . . ?
C1 C2 C3 118.58(19) . . ?
C1 C2 H2 120.7 . . ?
C3 C2 H2 120.7 . . ?
C4 C3 C2 118.72(19) . . ?
C4 C3 H3 120.6 . . ?
C2 C3 H3 120.6 . . ?
C3 C4 C5 120.25(19) . . ?
C3 C4 H4 119.9 . . ?
C5 C4 H4 119.9 . . ?
N1 C5 C4 120.77(17) . . ?
N1 C5 C6 117.61(16) . . ?
C4 C5 C6 121.60(17) . . ?
C5 C6 C7 113.89(16) . . ?
C5 C6 H6A 108.8 . . ?
C7 C6 H6A 108.8 . . ?
C5 C6 H6B 108.8 . . ?
C7 C6 H6B 108.8 . . ?
H6A C6 H6B 107.7 . . ?
N2 C7 C6 113.53(14) . . ?
N2 C7 H7A 108.9 . . ?
C6 C7 H7A 108.9 . . ?
N2 C7 H7B 108.9 . . ?
C6 C7 H7B 108.9 . . ?
H7A C7 H7B 107.7 . . ?
N2 C8 C9 112.07(14) . . ?
N2 C8 H8A 109.2 . . ?
C9 C8 H8A 109.2 . . ?
N2 C8 H8B 109.2 . . ?
C9 C8 H8B 109.2 . . ?
H8A C8 H8B 107.9 . . ?
C10 C9 C8 114.99(15) . . ?
C10 C9 H9A 108.5 . . ?
C8 C9 H9A 108.5 . . ?
C10 C9 H9B 108.5 . . ?
C8 C9 H9B 108.5 . . ?
H9A C9 H9B 107.5 . . ?
N3 C10 C11 121.41(17) . . ?
N3 C10 C9 117.79(16) . . ?
C11 C10 C9 120.78(16) . . ?
C12 C11 C10 119.51(18) . . ?
C12 C11 H11 120.2 . . ?
C10 C11 H11 120.2 . . ?
C13 C12 C11 119.11(18) . . ?
C13 C12 H12 120.4 . . ?
C11 C12 H12 120.4 . . ?
C12 C13 C14 118.37(18) . . ?
C12 C13 H13 120.8 . . ?
C14 C13 H13 120.8 . . ?
N3 C14 C13 123.36(18) . . ?
N3 C14 H14 118.3 . . ?
C13 C14 H14 118.3 . . ?
N2 C15 C16 111.35(14) . . ?
N2 C15 H15A 109.4 . . ?
C16 C15 H15A 109.4 . . ?
N2 C15 H15B 109.4 . . ?
C16 C15 H15B 109.4 . . ?
H15A C15 H15B 108.0 . . ?
N4 C16 C15 109.15(14) . . ?
N4 C16 H16A 109.9 . . ?
C15 C16 H16A 109.9 . . ?
N4 C16 H16B 109.9 . . ?
C15 C16 H16B 109.9 . . ?
H16A C16 H16B 108.3 . . ?
C18 C17 C22 120.26(17) . . ?
C18 C17 S1 119.87(14) . . ?
C22 C17 S1 119.83(13) . . ?
C17 C18 C19 119.37(18) . . ?
C17 C18 H18 120.3 . . ?
C19 C18 H18 120.3 . . ?
C20 C19 C18 121.37(18) . . ?
C20 C19 H19 119.3 . . ?
C18 C19 H19 119.3 . . ?
C19 C20 C21 118.19(17) . . ?
C19 C20 C23 121.01(17) . . ?
C21 C20 C23 120.80(18) . . ?
C22 C21 C20 121.10(17) . . ?
C22 C21 H21 119.5 . . ?
C20 C21 H21 119.5 . . ?
C17 C22 C21 119.68(16) . . ?
C17 C22 H22 120.2 . . ?
C21 C22 H22 120.2 . . ?
C20 C23 H23A 109.5 . . ?
C20 C23 H23B 109.5 . . ?
H23A C23 H23B 109.5 . . ?
C20 C23 H23C 109.5 . . ?
H23A C23 H23C 109.5 . . ?
H23B C23 H23C 109.5 . . ?

loop_
_geom_bond_atom_site_label_1
_geom_bond_atom_site_label_2
_geom_bond_distance
_geom_bond_site_symmetry_2
_geom_bond_publ_flag
Cu1 N1 1.9755(15) . ?
Cu1 N3 2.0517(15) . ?
Cu1 N4 2.1158(14) . ?
Cu1 N2 2.1671(15) . ?
Cu1 Cu2 2.6903(3) . ?
Cu2 N4 1.9054(15) . ?
Cu2 Cl1 2.1060(5) . ?
S1 O2 1.4456(13) . ?
S1 O1 1.4454(13) . ?
S1 N4 1.6148(14) . ?
S1 C17 1.7788(18) . ?
N1 C1 1.350(2) . ?
N1 C5 1.355(2) . ?
N2 C15 1.477(2) . ?
N2 C8 1.478(2) . ?
N2 C7 1.488(2) . ?
N3 C14 1.347(2) . ?
N3 C10 1.355(2) . ?
N4 C16 1.487(2) . ?
C1 C2 1.379(3) . ?
C1 H1 0.9500 . ?
C2 C3 1.386(3) . ?
C2 H2 0.9500 . ?
C3 C4 1.383(3) . ?
C3 H3 0.9500 . ?
C4 C5 1.395(3) . ?
C4 H4 0.9500 . ?
C5 C6 1.506(3) . ?
C6 C7 1.539(3) . ?
C6 H6A 0.9900 . ?
C6 H6B 0.9900 . ?
C7 H7A 0.9900 . ?
C7 H7B 0.9900 . ?
C8 C9 1.534(2) . ?
C8 H8A 0.9900 . ?
C8 H8B 0.9900 . ?
C9 C10 1.511(2) . ?
C9 H9A 0.9900 . ?
C9 H9B 0.9900 . ?
C10 C11 1.393(3) . ?
C11 C12 1.387(3) . ?
C11 H11 0.9500 . ?
C12 C13 1.383(3) . ?
C12 H12 0.9500 . ?
C13 C14 1.383(3) . ?
C13 H13 0.9500 . ?
C14 H14 0.9500 . ?
C15 C16 1.520(2) . ?
C15 H15A 0.9900 . ?
C15 H15B 0.9900 . ?
C16 H16A 0.9900 . ?
C16 H16B 0.9900 . ?
C17 C18 1.389(3) . ?
C17 C22 1.390(3) . ?
C18 C19 1.395(3) . ?
C18 H18 0.9500 . ?
C19 C20 1.393(3) . ?
C19 H19 0.9500 . ?
C20 C21 1.397(3) . ?
C20 C23 1.508(3) . ?
C21 C22 1.392(2) . ?
C21 H21 0.9500 . ?
C22 H22 0.9500 . ?
C23 H23A 0.9800 . ?
C23 H23B 0.9800 . ?
C23 H23C 0.9800 . ?
